data_7707105
loop_
_publ_author_name
'Bykov, Maxim'
'Bykova, Elena'
'Chariton, Stella'
'Prakapenka, Vitali B.'
'Batyrev, Iskander G.'
'Mahmood, Mohammad F.'
'Goncharov, Alexander F.'

_publ_section_title
;
 Stabilization of pentazolate anions in the high-pressure compounds
 Na<sub>2</sub>N<sub>5</sub> and NaN<sub>5</sub> and in the sodium
 pentazolate framework NaN<sub>5</sub>&#x00B7;N<sub>2</sub>.
;
_journal_issue 21
_journal_name_full 'Dalton transactions (Cambridge, England : 2003)'
_journal_page_first 7229
_journal_page_last 7237
_journal_paper_doi 10.1039/d1dt00722j
_journal_volume 50
_journal_year 2021
_chemical_formula_moiety '(N5 Na), (N2)'
_chemical_formula_sum 'N7 Na'
_chemical_formula_weight 121.06
_space_group_crystal_system monoclinic
_space_group_IT_number 14
_space_group_name_Hall '-P 2yn'
_space_group_name_H-M_alt 'P 1 21/n 1'
_audit_creation_date 2020-07-21
_audit_creation_method
;
Olex2 1.2
(compiled 2018.05.29 svn.r3508 for OlexSys, GUI svn.r5506)
;
_audit_update_record
;
2021-03-26 deposited with the CCDC.	2021-04-14 downloaded from the CCDC.
;
_cell_angle_alpha 90
_cell_angle_beta 91.70(2)
_cell_angle_gamma 90
_cell_formula_units_Z 16
_cell_length_a 10.321(3)
_cell_length_b 8.672(3)
_cell_length_c 11.0409(17)
_cell_measurement_reflns_used 427
_cell_measurement_temperature 293(2)
_cell_measurement_theta_max 13.8550
_cell_measurement_theta_min 1.9630
_cell_volume 987.8(5)
_computing_cell_refinement 'CrysAlisPro 1.171.40.57a (Rigaku OD, 2019)'
_computing_data_collection 'CrysAlisPro 1.171.40.57a (Rigaku OD, 2019)'
_computing_data_reduction 'CrysAlisPro 1.171.40.57a (Rigaku OD, 2019)'
_computing_molecular_graphics 'Olex2 (Dolomanov et al., 2009)'
_computing_publication_material 'Olex2 (Dolomanov et al., 2009)'
_computing_structure_refinement 'ShelXL (Sheldrick, 2015)'
_diffrn_ambient_pressure 52900000
_diffrn_ambient_temperature 293(2)
_diffrn_detector 'Pilatus 1M CdTe'
_diffrn_detector_area_resol_mean 5.8
_diffrn_detector_type 'pixel detector'
_diffrn_measured_fraction_theta_full 0.444
_diffrn_measured_fraction_theta_max 0.249
_diffrn_measurement_details
;
List of Runs (angles in degrees, time in seconds):

  # Type    Start    End  Width  t~exp~   \w     \q     \k     \f   Frames
#--------------------------------------------------------------------------
  1  \w    -32.00  30.00   0.50    1.00    --    0.00   0.00   0.00  124
;
_diffrn_measurement_device 'GSECARS @ APS'
_diffrn_measurement_device_type 'Pilatus 1M CdTe'
_diffrn_measurement_method /w
_diffrn_orient_matrix_type 'CrysAlisPro convention (1999,Acta A55,543-557)'
_diffrn_orient_matrix_UB_11 -0.0190294000
_diffrn_orient_matrix_UB_12 -0.0259640000
_diffrn_orient_matrix_UB_13 0.0006928000
_diffrn_orient_matrix_UB_21 -0.0136462000
_diffrn_orient_matrix_UB_22 0.0157337000
_diffrn_orient_matrix_UB_23 0.0193958000
_diffrn_orient_matrix_UB_31 -0.0165478000
_diffrn_orient_matrix_UB_32 0.0157504000
_diffrn_orient_matrix_UB_33 -0.0181606000
_diffrn_radiation_monochromator synchrotron
_diffrn_radiation_probe x-ray
_diffrn_radiation_type synchrotron
_diffrn_radiation_wavelength 0.29521
_diffrn_reflns_av_R_equivalents 0.0548
_diffrn_reflns_av_unetI/netI 0.0901
_diffrn_reflns_Laue_measured_fraction_full 0.444
_diffrn_reflns_Laue_measured_fraction_max 0.249
_diffrn_reflns_limit_h_max 14
_diffrn_reflns_limit_h_min -16
_diffrn_reflns_limit_k_max 11
_diffrn_reflns_limit_k_min -12
_diffrn_reflns_limit_l_max 19
_diffrn_reflns_limit_l_min -19
_diffrn_reflns_number 2419
_diffrn_reflns_point_group_measured_fraction_full 0.444
_diffrn_reflns_point_group_measured_fraction_max 0.249
_diffrn_reflns_theta_full 10.202
_diffrn_reflns_theta_max 15.306
_diffrn_reflns_theta_min 1.817
_diffrn_source synchrotron
_diffrn_source_type 'APS, Argonne National Laboratory'
_exptl_absorpt_coefficient_mu 0.082
_exptl_absorpt_correction_T_max 1.00000
_exptl_absorpt_correction_T_min 0.70258
_exptl_absorpt_correction_type multi-scan
_exptl_absorpt_process_details
;
CrysAlisPro 1.171.40.57a (Rigaku Oxford Diffraction, 2019)
Empirical absorption correction using spherical harmonics,
 implemented in SCALE3 ABSPACK scaling algorithm.
;
_exptl_crystal_colour colourless
_exptl_crystal_colour_primary colourless
_exptl_crystal_density_diffrn 3.256
_exptl_crystal_description irregular
_exptl_crystal_F_000 960
_exptl_crystal_size_max 0.002
_exptl_crystal_size_mid 0.002
_exptl_crystal_size_min 0.002
_refine_diff_density_max 0.560
_refine_diff_density_min -0.442
_refine_diff_density_rms 0.121
_refine_ls_extinction_method none
_refine_ls_goodness_of_fit_ref 0.983
_refine_ls_hydrogen_treatment undef
_refine_ls_matrix_type full
_refine_ls_number_parameters 169
_refine_ls_number_reflns 1474
_refine_ls_number_restraints 8
_refine_ls_restrained_S_all 0.981
_refine_ls_R_factor_all 0.1308
_refine_ls_R_factor_gt 0.0721
_refine_ls_shift/su_max 0.000
_refine_ls_shift/su_mean 0.000
_refine_ls_structure_factor_coef Fsqd
_refine_ls_weighting_details 'w=1/[\s^2^(Fo^2^)+(0.1252P)^2^] where P=(Fo^2^+2Fc^2^)/3'
_refine_ls_weighting_scheme calc
_refine_ls_wR_factor_gt 0.1799
_refine_ls_wR_factor_ref 0.2159
_reflns_Friedel_coverage 0.000
_reflns_number_gt 811
_reflns_number_total 1474
_reflns_threshold_expression 'I > 2\s(I)'
_cod_data_source_file d1dt00722j2.cif
_cod_data_source_block nan7_53GPa
_cod_depositor_comments 'Adding full bibliography for 7707104--7707106.cif.'
_cod_database_code 7707105
_shelx_shelxl_version_number 2014/7
_chemical_oxdiff_formula 'Na n7'
_shelx_space_group_comment
;
The symmetry employed for this shelxl refinement is uniquely defined
by the following loop, which should always be used as a source of
symmetry information in preference to the above space-group names.
They are only intended as comments.
;
_shelx_estimated_absorpt_t_max 1.000
_shelx_estimated_absorpt_t_min 1.000
_reflns_odcompleteness_completeness 24.77
_reflns_odcompleteness_iscentric 1
_reflns_odcompleteness_theta 15.31
_olex2_refinement_description
;
1. Restrained planarity
 N33B, N32B, N34B, N35B, N31B
 with sigma of 0.1
 N33A, N34A, N35A, N32A, N31A
 with sigma of 0.1
 N14A, N15A, N11A, N13A, N12A
 with sigma of 0.1
 N11B, N14B, N15B, N13B, N12B
 with sigma of 0.1
2. Uiso/Uaniso restraints and constraints
Uanis(N32B) = Uanis(N31B) = Uanis(N35B) = Uanis(N34B) = Uanis(N33B)
Uanis(N34A) = Uanis(N31A) = Uanis(N35A) = Uanis(N32A) = Uanis(N33A)
Uanis(N14B) = Uanis(N13B) = Uanis(N12B) = Uanis(N11B) = Uanis(N15B)
Uanis(N13A) = Uanis(N12A) = Uanis(N11A) = Uanis(N15A) = Uanis(N14A)
Uanis(N11) = Uanis(N12)
Uanis(N22) = Uanis(N21)
Uanis(N31) = Uanis(N32)
Uanis(N62) = Uanis(N61)
;
_olex2_submission_special_instructions 'No special instructions were received'

loop_
_space_group_symop_operation_xyz
'x, y, z'
'-x+1/2, y+1/2, -z+1/2'
'-x, -y, -z'
'x-1/2, -y-1/2, z-1/2'

loop_
_atom_site_label
_atom_site_type_symbol
_atom_site_fract_x
_atom_site_fract_y
_atom_site_fract_z
_atom_site_U_iso_or_equiv
_atom_site_adp_type
_atom_site_occupancy
_atom_site_site_symmetry_order
_atom_site_calc_flag
_atom_site_refinement_flags_posn
_atom_site_refinement_flags_adp
_atom_site_refinement_flags_occupancy
_atom_site_disorder_assembly
_atom_site_disorder_group
N12A N 0.0185(6) 0.1237(7) 0.3483(5) 0.0185(5) Uani 1 1 d . . . . .
N11A N 0.0236(6) 0.1875(8) 0.2426(4) 0.0185(5) Uani 1 1 d . . . . .
N15A N 0.0270(6) 0.3372(8) 0.2561(4) 0.0185(5) Uani 1 1 d . . . . .
N14A N 0.0224(6) 0.3670(7) 0.3692(5) 0.0185(5) Uani 1 1 d . . . . .
N13A N 0.0205(6) 0.2367(7) 0.4266(4) 0.0185(5) Uani 1 1 d . . . . .
N15B N 0.4800(6) 0.3344(8) 0.2588(4) 0.0190(5) Uani 1 1 d . . . . .
N14B N 0.4769(6) 0.3694(7) 0.3718(5) 0.0190(5) Uani 1 1 d . . . . .
N13B N 0.4815(6) 0.2425(7) 0.4327(5) 0.0190(5) Uani 1 1 d . . . . .
N12B N 0.4878(6) 0.1271(7) 0.3573(5) 0.0190(5) Uani 1 1 d . . . . .
N11B N 0.4846(6) 0.1829(8) 0.2494(4) 0.0190(5) Uani 1 1 d . . . . .
N35A N 0.3555(6) 0.4128(7) 0.5741(4) 0.0157(6) Uani 1 1 d . . . . .
N34A N 0.2556(6) 0.4936(7) 0.5356(4) 0.0157(6) Uani 1 1 d . . . . .
N33A N 0.1522(6) 0.4212(7) 0.5683(4) 0.0157(6) Uani 1 1 d . . . . .
N32A N 0.1878(6) 0.2975(8) 0.6219(4) 0.0157(6) Uani 1 1 d . . . . .
N31A N 0.3119(6) 0.2927(7) 0.6265(4) 0.0157(6) Uani 1 1 d . . . . .
N35B N 0.3475(6) 0.4351(8) 0.0231(4) 0.0214(6) Uani 1 1 d . . . . .
N34B N 0.2377(6) 0.5056(9) 0.0071(5) 0.0214(6) Uani 1 1 d . . . . .
N33B N 0.1492(6) 0.4134(8) 0.0486(4) 0.0214(6) Uani 1 1 d . . . . .
N32B N 0.2047(6) 0.2937(8) 0.0902(4) 0.0214(6) Uani 1 1 d . . . . .
N31B N 0.3264(6) 0.3094(9) 0.0754(4) 0.0214(6) Uani 1 1 d . . . . .
N11 N 0.6987(6) 0.2579(8) 0.3634(5) 0.0218(10) Uani 1 1 d . . . . .
N12 N 0.8013(6) 0.2505(8) 0.3479(4) 0.0218(10) Uani 1 1 d . . . . .
N21 N 0.2832(6) 0.0349(8) 0.1888(5) 0.0199(10) Uani 1 1 d . . . . .
N22 N 0.2217(6) 0.0014(8) 0.2583(5) 0.0199(10) Uani 1 1 d . . . . .
N31 N 0.2502(5) 0.2541(7) 0.4083(5) 0.0160(8) Uani 1 1 d . . . . .
N32 N 0.2540(5) 0.2535(7) 0.3135(5) 0.0160(8) Uani 1 1 d . . . . .
N61 N 0.3050(6) 0.0194(8) 0.7253(4) 0.0197(9) Uani 1 1 d . . . . .
N62 N 0.1978(6) 0.0216(8) 0.7233(4) 0.0197(9) Uani 1 1 d . . . . .
Na1A Na 0.0783(3) 0.0964(3) 0.0666(2) 0.0158(6) Uani 1 1 d . . . . .
Na1B Na 0.4362(3) 0.0989(3) 0.0631(2) 0.0169(6) Uani 1 1 d . . . . .
Na2A Na 0.4412(3) 0.0984(3) 0.5856(2) 0.0159(6) Uani 1 1 d . . . . .
Na2B Na 0.0525(3) 0.1008(3) 0.58869(19) 0.0155(6) Uani 1 1 d . . . . .

loop_
_atom_site_aniso_label
_atom_site_aniso_U_11
_atom_site_aniso_U_22
_atom_site_aniso_U_33
_atom_site_aniso_U_23
_atom_site_aniso_U_13
_atom_site_aniso_U_12
N12A 0.0147(19) 0.019(2) 0.0216(9) 0.0005(11) -0.0007(9) 0.0000(8)
N11A 0.0147(19) 0.019(2) 0.0216(9) 0.0005(11) -0.0007(9) 0.0000(8)
N15A 0.0147(19) 0.019(2) 0.0216(9) 0.0005(11) -0.0007(9) 0.0000(8)
N14A 0.0147(19) 0.019(2) 0.0216(9) 0.0005(11) -0.0007(9) 0.0000(8)
N13A 0.0147(19) 0.019(2) 0.0216(9) 0.0005(11) -0.0007(9) 0.0000(8)
N15B 0.013(2) 0.022(2) 0.0221(9) 0.0004(11) 0.0010(9) 0.0008(8)
N14B 0.013(2) 0.022(2) 0.0221(9) 0.0004(11) 0.0010(9) 0.0008(8)
N13B 0.013(2) 0.022(2) 0.0221(9) 0.0004(11) 0.0010(9) 0.0008(8)
N12B 0.013(2) 0.022(2) 0.0221(9) 0.0004(11) 0.0010(9) 0.0008(8)
N11B 0.013(2) 0.022(2) 0.0221(9) 0.0004(11) 0.0010(9) 0.0008(8)
N35A 0.0158(19) 0.015(2) 0.0163(8) -0.0031(10) -0.0028(9) 0.0010(8)
N34A 0.0158(19) 0.015(2) 0.0163(8) -0.0031(10) -0.0028(9) 0.0010(8)
N33A 0.0158(19) 0.015(2) 0.0163(8) -0.0031(10) -0.0028(9) 0.0010(8)
N32A 0.0158(19) 0.015(2) 0.0163(8) -0.0031(10) -0.0028(9) 0.0010(8)
N31A 0.0158(19) 0.015(2) 0.0163(8) -0.0031(10) -0.0028(9) 0.0010(8)
N35B 0.026(2) 0.020(2) 0.0180(9) -0.0062(11) -0.0031(11) -0.0005(9)
N34B 0.026(2) 0.020(2) 0.0180(9) -0.0062(11) -0.0031(11) -0.0005(9)
N33B 0.026(2) 0.020(2) 0.0180(9) -0.0062(11) -0.0031(11) -0.0005(9)
N32B 0.026(2) 0.020(2) 0.0180(9) -0.0062(11) -0.0031(11) -0.0005(9)
N31B 0.026(2) 0.020(2) 0.0180(9) -0.0062(11) -0.0031(11) -0.0005(9)
N11 0.015(3) 0.029(4) 0.0206(13) 0.005(2) 0.0009(17) 0.0021(14)
N12 0.015(3) 0.029(4) 0.0206(13) 0.005(2) 0.0009(17) 0.0021(14)
N21 0.030(4) 0.007(4) 0.0226(15) -0.0020(19) 0.0035(18) 0.0006(14)
N22 0.030(4) 0.007(4) 0.0226(15) -0.0020(19) 0.0035(18) 0.0006(14)
N31 0.021(3) 0.004(3) 0.0233(13) 0.0020(18) -0.0045(16) 0.0021(11)
N32 0.021(3) 0.004(3) 0.0233(13) 0.0020(18) -0.0045(16) 0.0021(11)
N61 0.027(3) 0.014(4) 0.0180(13) -0.0018(18) 0.0029(19) -0.0004(13)
N62 0.027(3) 0.014(4) 0.0180(13) -0.0018(18) 0.0029(19) -0.0004(13)
Na1A 0.022(2) 0.005(2) 0.0197(9) -0.0017(11) -0.0031(10) -0.0005(8)
Na1B 0.024(2) 0.006(2) 0.0210(10) 0.0009(12) 0.0014(11) 0.0008(8)
Na2A 0.016(2) 0.013(2) 0.0189(10) -0.0018(11) -0.0005(10) 0.0002(8)
Na2B 0.021(2) 0.009(2) 0.0161(9) -0.0021(11) -0.0025(10) -0.0014(8)

loop_
_atom_type_symbol
_atom_type_description
_atom_type_scat_dispersion_real
_atom_type_scat_dispersion_imag
_atom_type_scat_source
N N -0.0011 0.0005 'International Tables Vol C Tables 4.2.6.8 and 6.1.1.4'
Na Na 0.0019 0.0037 'International Tables Vol C Tables 4.2.6.8 and 6.1.1.4'

loop_
_geom_angle_atom_site_label_1
_geom_angle_atom_site_label_2
_geom_angle_atom_site_label_3
_geom_angle
_geom_angle_site_symmetry_1
_geom_angle_site_symmetry_3
_geom_angle_publ_flag
N11A N12A N13A 106.0(6) . . ?
N11A N12A Na2B 156.8(5) . . ?
N11A N12A Na2B 133.3(5) . 3_556 ?
N13A N12A Na2B 53.1(3) . . ?
N13A N12A Na2B 117.0(4) . 3_556 ?
Na2B N12A Na2B 69.86(18) 3_556 . ?
N12A N11A N15A 108.9(5) . . ?
N12A N11A Na1A 131.7(5) . . ?
N12A N11A Na2A 149.8(5) . 4_565 ?
N15A N11A Na1A 116.9(4) . . ?
N15A N11A Na2A 52.3(3) . 4_565 ?
Na1A N11A Na2A 76.07(18) . 4_565 ?
N11A N15A Na1A 40.3(3) . . ?
N11A N15A Na1B 145.0(4) . 2 ?
N11A N15A Na2A 98.7(4) . 4_565 ?
N14A N15A N11A 108.1(5) . . ?
N14A N15A Na1A 146.2(5) . . ?
N14A N15A Na1B 38.2(4) . 2 ?
N14A N15A Na2A 141.6(5) . 4_565 ?
Na1A N15A Na1B 162.2(2) . 2 ?
Na2A N15A Na1A 69.23(17) 4_565 . ?
Na2A N15A Na1B 115.2(3) 4_565 2 ?
N15A N14A N13A 107.6(6) . . ?
N15A N14A Na1B 120.6(5) . 2 ?
N15A N14A Na1B 159.6(5) . 4_566 ?
N13A N14A Na1B 129.9(4) . 2 ?
N13A N14A Na1B 69.8(3) . 4_566 ?
Na1B N14A Na1B 69.5(2) 2 4_566 ?
N12A N13A Na1B 155.9(5) . 4_566 ?
N12A N13A Na2B 40.4(3) . 3_556 ?
N12A N13A Na2B 97.9(4) . . ?
N14A N13A N12A 109.3(5) . . ?
N14A N13A Na1B 77.8(4) . 4_566 ?
N14A N13A Na2B 151.2(4) . . ?
N14A N13A Na2B 145.5(4) . 3_556 ?
Na1B N13A Na2B 123.1(2) 4_566 3_556 ?
Na2B N13A Na1B 81.06(19) . 4_566 ?
Na2B N13A Na2B 63.26(18) . 3_556 ?
N14B N15B N11B 108.3(5) . . ?
N14B N15B Na1A 36.8(4) . 2 ?
N14B N15B Na1B 148.6(5) . . ?
N14B N15B Na2B 144.8(5) . 4_665 ?
N11B N15B Na1A 143.1(4) . 2 ?
N11B N15B Na1B 43.1(3) . . ?
N11B N15B Na2B 100.4(4) . 4_665 ?
Na1B N15B Na1A 159.1(2) . 2 ?
Na2B N15B Na1A 116.4(3) 4_665 2 ?
Na2B N15B Na1B 65.89(17) 4_665 . ?
N15B N14B N13B 107.6(6) . . ?
N15B N14B Na1A 122.3(5) . 2 ?
N15B N14B Na1A 152.0(5) . 4_666 ?
N13B N14B Na1A 68.1(3) . 4_666 ?
N13B N14B Na1A 128.2(4) . 2 ?
Na1A N14B Na1A 73.5(2) 2 4_666 ?
N14B N13B N12B 108.9(5) . . ?
N14B N13B Na1A 79.7(4) . 4_666 ?
N14B N13B Na2A 154.1(5) . . ?
N12B N13B Na1A 150.1(5) . 4_666 ?
N12B N13B Na2A 94.0(4) . . ?
Na2A N13B Na1A 86.4(2) . 4_666 ?
N13B N12B Na2A 55.9(3) . . ?
N13B N12B Na2A 121.8(4) . 3_656 ?
N11B N12B N13B 107.6(6) . . ?
N11B N12B Na2A 127.3(5) . 3_656 ?
N11B N12B Na2A 159.6(5) . . ?
Na2A N12B Na2A 72.69(19) 3_656 . ?
N15B N11B Na1B 113.0(4) . . ?
N15B N11B Na2B 50.8(3) . 4_665 ?
N12B N11B N15B 107.6(5) . . ?
N12B N11B Na1B 137.1(6) . . ?
N12B N11B Na2B 150.9(5) . 4_665 ?
Na1B N11B Na2B 70.99(17) . 4_665 ?
N34A N35A Na1A 70.3(4) . 2 ?
N34A N35A Na1A 141.7(5) . 4_666 ?
N34A N35A Na2A 139.7(4) . . ?
N31A N35A N34A 107.4(6) . . ?
N31A N35A Na1A 165.3(4) . 2 ?
N31A N35A Na1A 110.7(4) . 4_666 ?
N31A N35A Na2A 47.0(3) . . ?
Na1A N35A Na1A 71.85(19) 4_666 2 ?
Na1A N35A Na2A 70.25(18) 4_666 . ?
Na1A N35A Na2A 125.5(2) 2 . ?
N35A N34A Na1A 76.8(4) . 2 ?
N35A N34A Na1B 168.3(5) . 2 ?
N33A N34A N35A 107.3(6) . . ?
N33A N34A Na1A 165.9(4) . 2 ?
N33A N34A Na1B 68.8(4) . 2 ?
Na1A N34A Na1B 104.4(2) 2 2 ?
N34A N33A Na1B 79.2(4) . 2 ?
N34A N33A Na1B 149.1(5) . 4_566 ?
N34A N33A Na2B 139.6(4) . . ?
N32A N33A N34A 108.0(6) . . ?
N32A N33A Na1B 102.7(4) . 4_566 ?
N32A N33A Na1B 165.0(5) . 2 ?
N32A N33A Na2B 43.4(3) . . ?
Na1B N33A Na1B 70.0(2) 4_566 2 ?
Na1B N33A Na2B 65.29(18) 4_566 . ?
Na1B N33A Na2B 123.0(2) 2 . ?
N33A N32A N31A 108.7(5) . . ?
N33A N32A Na1B 51.0(3) . 4_566 ?
N33A N32A Na2B 113.4(4) . . ?
N31A N32A Na1B 159.6(5) . 4_566 ?
N31A N32A Na2B 127.0(5) . . ?
Na2B N32A Na1B 68.63(18) . 4_566 ?
N35A N31A N32A 108.7(6) . . ?
N35A N31A Na1A 45.9(3) . 4_666 ?
N35A N31A Na2A 107.9(4) . . ?
N32A N31A Na1A 154.3(4) . 4_666 ?
N32A N31A Na2A 128.9(5) . . ?
Na2A N31A Na1A 68.67(18) . 4_666 ?
N34B N35B Na2B 157.6(5) . 4_665 ?
N34B N35B Na2B 92.2(5) . 2 ?
N31B N35B N34B 108.0(6) . . ?
N31B N35B Na2B 157.9(5) . 2 ?
N31B N35B Na2B 84.6(4) . 4_665 ?
Na2B N35B Na2B 79.4(2) 2 4_665 ?
N35B N34B N33B 106.3(7) . . ?
N35B N34B Na2A 160.1(4) . 2 ?
N35B N34B Na2B 57.6(4) . 2 ?
N33B N34B Na2A 78.7(5) . 2 ?
N33B N34B Na2B 161.0(6) . 2 ?
Na2A N34B Na2B 113.0(3) 2 2 ?
N34B N33B Na1A 142.8(6) . . ?
N34B N33B Na2A 142.2(6) . 4_565 ?
N34B N33B Na2A 68.3(5) . 2 ?
N32B N33B N34B 108.4(7) . . ?
N32B N33B Na1A 45.4(4) . . ?
N32B N33B Na2A 109.2(5) . 4_565 ?
N32B N33B Na2A 162.3(4) . 2 ?
Na2A N33B Na1A 71.8(2) 4_565 . ?
Na2A N33B Na1A 127.0(3) 2 . ?
Na2A N33B Na2A 77.2(2) 4_565 2 ?
N33B N32B N31B 107.6(7) . . ?
N33B N32B Na1A 109.9(5) . . ?
N33B N32B Na1B 142.5(4) . . ?
N33B N32B Na2A 46.3(4) . 4_565 ?
N31B N32B Na1A 131.3(5) . . ?
N31B N32B Na1B 41.1(4) . . ?
N31B N32B Na2A 153.6(5) . 4_565 ?
Na1A N32B Na1B 91.3(3) . . ?
Na1A N32B Na2A 71.8(2) . 4_565 ?
Na2A N32B Na1B 162.5(3) 4_565 . ?
N35B N31B N32B 109.6(6) . . ?
N35B N31B Na1B 127.4(5) . . ?
N35B N31B Na2B 64.9(4) . 4_665 ?
N32B N31B Na1B 116.0(5) . . ?
N32B N31B Na2B 163.7(5) . 4_665 ?
Na1B N31B Na2B 76.8(2) . 4_665 ?
N12 N11 Na1A 126.6(5) . 4_666 ?
N11 N12 Na1B 106.4(5) . 4_666 ?
N22 N21 Na1A 86.2(5) . . ?
N22 N21 Na1B 171.4(6) . . ?
Na1B N21 Na1A 102.3(2) . . ?
N21 N22 Na1A 70.7(5) . . ?
N32 N31 Na2A 126.6(5) . . ?
N62 N61 Na2A 129.2(5) . . ?
N62 N61 Na2B 31.6(4) . . ?
Na2A N61 Na2B 97.7(2) . . ?
N61 N62 Na2A 34.4(3) . . ?
N61 N62 Na2B 133.1(5) . . ?
Na2B N62 Na2A 98.68(19) . . ?
N11A Na1A N14B 129.7(3) . 4_565 ?
N11A Na1A N13B 103.8(3) . 4_565 ?
N11A Na1A N35A 157.4(3) . 2_545 ?
N11A Na1A N35A 72.3(2) . 4_565 ?
N11A Na1A N34A 143.6(2) . 2_545 ?
N11A Na1A N33B 77.7(2) . . ?
N11A Na1A N21 80.6(2) . . ?
N11A Na1A N22 63.9(2) . . ?
N11A Na1A Na1A 122.4(2) . 3 ?
N14B Na1A N11A 88.4(2) 2_545 . ?
N14B Na1A N14B 106.5(2) 2_545 4_565 ?
N14B Na1A N13B 131.0(3) 2_545 4_565 ?
N14B Na1A N35A 71.0(2) 2_545 2_545 ?
N14B Na1A N35A 71.6(2) 2_545 4_565 ?
N14B Na1A N34A 90.5(2) 2_545 2_545 ?
N14B Na1A N33B 165.6(2) 2_545 . ?
N14B Na1A N33B 85.7(2) 4_565 . ?
N14B Na1A N21 82.2(2) 2_545 . ?
N14B Na1A N21 147.7(2) 4_565 . ?
N14B Na1A N22 165.9(2) 4_565 . ?
N14B Na1A N22 67.4(2) 2_545 . ?
N14B Na1A Na1A 56.93(19) 2_545 3 ?
N14B Na1A Na1A 49.58(17) 4_565 3 ?
N13B Na1A N14B 32.2(2) 4_565 4_565 ?
N13B Na1A N35A 96.8(2) 4_565 2_545 ?
N13B Na1A N35A 67.7(2) 4_565 4_565 ?
N13B Na1A N34A 104.2(2) 4_565 2_545 ?
N13B Na1A N33B 57.7(2) 4_565 . ?
N13B Na1A N21 146.1(2) 4_565 . ?
N13B Na1A N22 159.5(3) 4_565 . ?
N13B Na1A Na1A 77.4(2) 4_565 3 ?
N35A Na1A N14B 67.3(2) 2_545 4_565 ?
N35A Na1A N14B 67.98(19) 4_565 4_565 ?
N35A Na1A N35A 108.15(19) 4_565 2_545 ?
N35A Na1A N33B 121.92(19) 2_545 . ?
N35A Na1A N33B 107.1(2) 4_565 . ?
N35A Na1A N21 142.4(2) 4_565 . ?
N35A Na1A N21 87.4(2) 2_545 . ?
N35A Na1A N22 119.31(19) 4_565 . ?
N35A Na1A N22 98.6(2) 2_545 . ?
N35A Na1A Na1A 54.71(17) 4_565 3 ?
N35A Na1A Na1A 53.45(17) 2_545 3 ?
N34A Na1A N14B 85.3(2) 2_545 4_565 ?
N34A Na1A N35A 32.9(2) 2_545 2_545 ?
N34A Na1A N35A 140.9(2) 2_545 4_565 ?
N34A Na1A N33B 98.3(2) 2_545 . ?
N34A Na1A N21 63.22(18) 2_545 . ?
N34A Na1A N22 82.16(19) 2_545 . ?
N34A Na1A Na1A 86.28(19) 2_545 3 ?
N32B Na1A N11A 77.2(2) . . ?
N32B Na1A N14B 104.9(2) . 4_565 ?
N32B Na1A N14B 147.7(3) . 2_545 ?
N32B Na1A N13B 80.9(2) . 4_565 ?
N32B Na1A N35A 115.5(2) . 2_545 ?
N32B Na1A N35A 128.5(3) . 4_565 ?
N32B Na1A N34A 84.7(2) . 2_545 ?
N32B Na1A N33B 24.6(2) . . ?
N32B Na1A N21 67.1(3) . . ?
N32B Na1A N22 80.3(2) . . ?
N32B Na1A Na1A 153.7(2) . 3 ?
N21 Na1A N33B 91.6(2) . . ?
N21 Na1A N22 23.07(16) . . ?
N21 Na1A Na1A 129.1(2) . 3 ?
N22 Na1A N33B 102.4(2) . . ?
N22 Na1A Na1A 122.9(2) . 3 ?
Na1A Na1A N33B 134.66(19) 3 . ?
N14A Na1B N14A 110.5(2) 2_545 4_665 ?
N14A Na1B N13A 137.1(2) 2_545 4_665 ?
N14A Na1B N11B 87.0(2) 2_545 . ?
N14A Na1B N34A 87.9(2) 4_665 2_545 ?
N14A Na1B N34A 87.5(2) 2_545 2_545 ?
N14A Na1B N33A 74.6(2) 2_545 4_665 ?
N14A Na1B N33A 70.6(2) 2_545 2_545 ?
N14A Na1B N32A 78.39(19) 4_665 4_665 ?
N14A Na1B N32A 92.6(2) 2_545 4_665 ?
N14A Na1B N21 71.9(2) 2_545 . ?
N14A Na1B Na1B 52.03(17) 4_665 3_655 ?
N14A Na1B Na1B 58.50(17) 2_545 3_655 ?
N14A Na1B Na2B 136.3(2) 2_545 4_665 ?
N14A Na1B Na2B 78.96(18) 4_665 4_665 ?
N13A Na1B N14A 32.4(2) 4_665 4_665 ?
N13A Na1B N34A 105.3(2) 4_665 2_545 ?
N13A Na1B N33A 99.0(2) 4_665 2_545 ?
N13A Na1B N32A 65.28(19) 4_665 4_665 ?
N13A Na1B Na1B 81.25(19) 4_665 3_655 ?
N13A Na1B Na2B 47.86(16) 4_665 4_665 ?
N11B Na1B N14A 135.8(3) . 4_665 ?
N11B Na1B N13A 109.2(3) . 4_665 ?
N11B Na1B N34A 134.5(2) . 2_545 ?
N11B Na1B N33A 151.8(2) . 2_545 ?
N11B Na1B N33A 78.8(2) . 4_665 ?
N11B Na1B N32A 60.01(19) . 4_665 ?
N11B Na1B Na1B 127.5(2) . 3_655 ?
N11B Na1B Na2B 62.06(19) . 4_665 ?
N34A Na1B N32A 165.43(18) 2_545 4_665 ?
N34A Na1B Na1B 85.99(19) 2_545 3_655 ?
N34A Na1B Na2B 136.2(2) 2_545 4_665 ?
N33A Na1B N14A 68.3(2) 4_665 4_665 ?
N33A Na1B N14A 70.3(2) 2_545 4_665 ?
N33A Na1B N13A 70.4(2) 4_665 4_665 ?
N33A Na1B N34A 32.0(2) 2_545 2_545 ?
N33A Na1B N34A 141.9(2) 4_665 2_545 ?
N33A Na1B N33A 110.0(2) 4_665 2_545 ?
N33A Na1B N32A 135.4(2) 2_545 4_665 ?
N33A Na1B N32A 26.29(19) 4_665 4_665 ?
N33A Na1B Na1B 55.95(18) 4_665 3_655 ?
N33A Na1B Na1B 54.08(18) 2_545 3_655 ?
N33A Na1B Na2B 69.84(19) 4_665 4_665 ?
N33A Na1B Na2B 146.01(17) 2_545 4_665 ?
N32A Na1B Na2B 46.14(15) 4_665 4_665 ?
N31B Na1B N14A 148.9(2) . 2_545 ?
N31B Na1B N14A 99.5(2) . 4_665 ?
N31B Na1B N13A 73.9(2) . 4_665 ?
N31B Na1B N11B 76.6(2) . . ?
N31B Na1B N34A 85.6(3) . 2_545 ?
N31B Na1B N33A 126.2(3) . 4_665 ?
N31B Na1B N33A 114.2(3) . 2_545 ?
N31B Na1B N32A 101.5(3) . 4_665 ?
N31B Na1B N21 77.6(2) . . ?
N31B Na1B Na1B 150.5(2) . 3_655 ?
N31B Na1B Na2B 56.4(2) . 4_665 ?
N21 Na1B N14A 154.0(3) . 4_665 ?
N21 Na1B N13A 150.8(3) . 4_665 ?
N21 Na1B N11B 69.2(2) . . ?
N21 Na1B N34A 66.1(2) . 2_545 ?
N21 Na1B N33A 134.2(2) . 4_665 ?
N21 Na1B N33A 87.1(2) . 2_545 ?
N21 Na1B N32A 127.6(2) . 4_665 ?
N21 Na1B Na1B 123.8(3) . 3_655 ?
N21 Na1B Na2B 118.1(2) . 4_665 ?
Na1B Na1B N32A 81.64(17) 3_655 4_665 ?
Na1B Na1B Na2B 115.73(16) 3_655 4_665 ?
N11A Na2A N35A 57.16(18) 4_666 . ?
N11A Na2A Na2A 135.7(2) 4_666 3_656 ?
N15A Na2A N11A 29.0(2) 4_666 4_666 ?
N15A Na2A N13B 117.1(3) 4_666 . ?
N15A Na2A N12B 81.5(2) 4_666 3_656 ?
N15A Na2A N12B 138.5(2) 4_666 . ?
N15A Na2A N35A 84.8(2) 4_666 . ?
N15A Na2A N31A 81.8(2) 4_666 . ?
N15A Na2A N34B 144.6(2) 4_666 2_545 ?
N15A Na2A N33B 151.6(3) 4_666 2_545 ?
N15A Na2A N33B 78.1(2) 4_666 4_666 ?
N15A Na2A N61 73.9(2) 4_666 . ?
N15A Na2A Na2A 124.7(2) 4_666 3_656 ?
N13B Na2A N11A 92.3(2) . 4_666 ?
N13B Na2A N12B 30.1(2) . . ?
N13B Na2A N12B 132.7(2) . 3_656 ?
N13B Na2A N35A 58.65(19) . . ?
N13B Na2A N31A 81.3(2) . . ?
N13B Na2A N34B 91.5(2) . 2_545 ?
N13B Na2A N33B 89.1(2) . 2_545 ?
N13B Na2A N33B 70.7(2) . 4_666 ?
N13B Na2A N61 149.8(3) . . ?
N13B Na2A Na2A 74.38(19) . 3_656 ?
N12B Na2A N11A 109.9(2) 3_656 4_666 ?
N12B Na2A N11A 120.1(2) . 4_666 ?
N12B Na2A N12B 107.30(19) 3_656 . ?
N12B Na2A N35A 86.09(19) . . ?
N12B Na2A N35A 165.5(2) 3_656 . ?
N12B Na2A N31A 146.0(2) 3_656 . ?
N12B Na2A N34B 94.4(3) 3_656 2_545 ?
N12B Na2A N33B 71.9(2) 3_656 4_666 ?
N12B Na2A N33B 72.2(2) 3_656 2_545 ?
N12B Na2A N61 74.7(2) 3_656 . ?
N12B Na2A Na2A 46.87(15) . 3_656 ?
N12B Na2A Na2A 60.43(17) 3_656 3_656 ?
N31A Na2A N11A 61.1(2) . 4_666 ?
N31A Na2A N12B 104.9(2) . . ?
N31A Na2A N35A 25.12(18) . . ?
N31A Na2A N34B 82.7(3) . 2_545 ?
N31A Na2A N33B 114.7(3) . 2_545 ?
N31A Na2A N61 72.3(2) . . ?
N31A Na2A Na2A 150.2(2) . 3_656 ?
N34B Na2A N11A 142.5(2) 2_545 4_666 ?
N34B Na2A N12B 76.3(2) 2_545 . ?
N34B Na2A N35A 94.2(2) 2_545 . ?
N34B Na2A N33B 33.0(2) 2_545 2_545 ?
N34B Na2A Na2A 81.0(2) 2_545 3_656 ?
N33B Na2A N11A 175.3(2) 2_545 4_666 ?
N33B Na2A N11A 81.9(2) 4_666 4_666 ?
N33B Na2A N12B 62.3(2) 2_545 . ?
N33B Na2A N12B 67.3(2) 4_666 . ?
N33B Na2A N35A 109.7(2) 4_666 . ?
N33B Na2A N35A 120.2(2) 2_545 . ?
N33B Na2A N31A 132.3(3) 4_666 . ?
N33B Na2A N34B 134.1(2) 4_666 2_545 ?
N33B Na2A N33B 102.8(2) 4_666 2_545 ?
N33B Na2A N61 138.9(2) 4_666 . ?
N33B Na2A Na2A 48.92(18) 2_545 3_656 ?
N33B Na2A Na2A 53.89(19) 4_666 3_656 ?
N61 Na2A N11A 87.7(2) . 4_666 ?
N61 Na2A N12B 147.5(2) . . ?
N61 Na2A N35A 97.1(2) . . ?
N61 Na2A N34B 71.1(2) . 2_545 ?
N61 Na2A N33B 88.9(2) . 2_545 ?
N61 Na2A Na2A 124.5(2) . 3_656 ?
Na2A Na2A N35A 132.69(16) 3_656 . ?
N12A Na2B N12A 110.14(18) 3_556 . ?
N12A Na2B N11B 125.0(2) . 4_566 ?
N12A Na2B N11B 108.2(2) 3_556 4_566 ?
N12A Na2B N32A 147.0(2) 3_556 . ?
N12A Na2B N35B 70.0(2) 3_556 4_566 ?
N12A Na2B N34B 98.0(2) 3_556 2_545 ?
N12A Na2B N31B 88.5(2) 3_556 4_566 ?
N12A Na2B Na2B 62.99(18) 3_556 3_556 ?
N12A Na2B Na2B 47.15(15) . 3_556 ?
N13A Na2B N12A 134.5(3) . 3_556 ?
N13A Na2B N12A 28.9(2) . . ?
N13A Na2B N11B 97.4(2) . 4_566 ?
N13A Na2B N32A 78.4(2) . . ?
N13A Na2B N35B 71.8(2) . 4_566 ?
N13A Na2B N35B 87.4(2) . 2_545 ?
N13A Na2B N34B 86.8(2) . 2_545 ?
N13A Na2B N31B 69.9(2) . 4_566 ?
N13A Na2B N62 144.9(3) . . ?
N13A Na2B Na2B 73.53(19) . 3_556 ?
N15B Na2B N12A 79.9(2) 4_566 3_556 ?
N15B Na2B N12A 145.2(3) 4_566 . ?
N15B Na2B N13A 122.7(3) 4_566 . ?
N15B Na2B N11B 28.8(2) 4_566 4_566 ?
N15B Na2B N32A 83.5(2) 4_566 . ?
N15B Na2B N35B 88.2(2) 4_566 4_566 ?
N15B Na2B N35B 149.9(3) 4_566 2_545 ?
N15B Na2B N34B 140.6(2) 4_566 2_545 ?
N15B Na2B N31B 67.0(2) 4_566 4_566 ?
N15B Na2B N62 74.6(2) 4_566 . ?
N15B Na2B Na2B 130.0(2) 4_566 3_556 ?
N11B Na2B Na2B 142.1(2) 4_566 3_556 ?
N32A Na2B N12A 99.8(2) . . ?
N32A Na2B N11B 62.07(19) . 4_566 ?
N32A Na2B N35B 137.9(3) . 4_566 ?
N32A Na2B N34B 77.4(2) . 2_545 ?
N32A Na2B N31B 110.9(3) . 4_566 ?
N32A Na2B Na2B 144.66(19) . 3_556 ?
N35B Na2B N12A 62.4(2) 2_545 . ?
N35B Na2B N12A 66.07(19) 4_566 . ?
N35B Na2B N12A 76.3(2) 2_545 3_556 ?
N35B Na2B N11B 166.6(2) 2_545 4_566 ?
N35B Na2B N11B 92.8(2) 4_566 4_566 ?
N35B Na2B N32A 107.1(3) 2_545 . ?
N35B Na2B N35B 100.6(2) 2_545 4_566 ?
N35B Na2B N34B 128.4(2) 4_566 2_545 ?
N35B Na2B N34B 30.2(2) 2_545 2_545 ?
N35B Na2B N31B 129.8(2) 2_545 4_566 ?
N35B Na2B N31B 30.5(2) 4_566 4_566 ?
N35B Na2B N62 81.4(2) 2_545 . ?
N35B Na2B Na2B 51.30(19) 2_545 3_556 ?
N35B Na2B Na2B 49.34(18) 4_566 3_556 ?
N34B Na2B N12A 72.73(19) 2_545 . ?
N34B Na2B N11B 137.2(2) 2_545 4_566 ?
N34B Na2B Na2B 80.00(19) 2_545 3_556 ?
N31B Na2B N12A 79.71(19) 4_566 . ?
N31B Na2B N11B 63.5(2) 4_566 4_566 ?
N31B Na2B N34B 152.3(2) 4_566 2_545 ?
N31B Na2B Na2B 79.1(2) 4_566 3_556 ?
N62 Na2B N12A 139.8(2) . . ?
N62 Na2B N12A 74.7(2) . 3_556 ?
N62 Na2B N11B 87.6(2) . 4_566 ?
N62 Na2B N32A 73.4(2) . . ?
N62 Na2B N35B 142.9(2) . 4_566 ?
N62 Na2B N34B 67.1(2) . 2_545 ?
N62 Na2B N31B 140.2(2) . 4_566 ?
N62 Na2B Na2B 121.2(2) . 3_556 ?

loop_
_geom_bond_atom_site_label_1
_geom_bond_atom_site_label_2
_geom_bond_distance
_geom_bond_site_symmetry_2
_geom_bond_publ_flag
N12A N11A 1.294(7) . ?
N12A N13A 1.306(8) . ?
N12A Na2B 2.200(7) 3_556 ?
N12A Na2B 2.674(6) . ?
N11A N15A 1.308(9) . ?
N11A Na1A 2.187(6) . ?
N11A Na2A 2.663(7) 4_565 ?
N15A N14A 1.277(7) . ?
N15A Na1A 3.014(6) . ?
N15A Na1B 3.039(6) 2 ?
N15A Na2A 2.131(6) 4_565 ?
N14A N13A 1.296(8) . ?
N14A Na1B 2.361(6) 4_566 ?
N14A Na1B 2.183(7) 2 ?
N13A Na1B 2.267(6) 4_566 ?
N13A Na2B 3.026(7) 3_556 ?
N13A Na2B 2.160(6) . ?
N15B N14B 1.286(7) . ?
N15B N11B 1.319(9) . ?
N15B Na1A 3.052(6) 2 ?
N15B Na1B 2.997(6) . ?
N15B Na2B 2.118(5) 4_665 ?
N14B N13B 1.291(8) . ?
N14B Na1A 2.164(7) 2 ?
N14B Na1A 2.382(6) 4_666 ?
N13B N12B 1.305(8) . ?
N13B Na1A 2.246(7) 4_666 ?
N13B Na2A 2.151(6) . ?
N12B N11B 1.286(7) . ?
N12B Na2A 2.175(7) 3_656 ?
N12B Na2A 2.592(6) . ?
N11B Na1B 2.225(6) . ?
N11B Na2B 2.689(6) 4_665 ?
N35A N34A 1.308(8) . ?
N35A N31A 1.279(8) . ?
N35A Na1A 2.304(7) 4_666 ?
N35A Na1A 2.341(6) 2 ?
N35A Na2A 2.868(7) . ?
N34A N33A 1.298(8) . ?
N34A Na1A 2.264(6) 2 ?
N34A Na1B 2.410(7) 2 ?
N33A N32A 1.274(8) . ?
N33A Na1B 2.236(7) 4_566 ?
N33A Na1B 2.287(6) 2 ?
N33A Na2B 2.974(7) . ?
N32A N31A 1.281(8) . ?
N32A Na1B 2.806(7) 4_566 ?
N32A Na2B 2.228(7) . ?
N31A Na1A 3.004(6) 4_666 ?
N31A Na2A 2.204(7) . ?
N35B N34B 1.295(9) . ?
N35B N31B 1.256(9) . ?
N35B Na2B 2.175(7) 2 ?
N35B Na2B 2.237(7) 4_665 ?
N34B N33B 1.308(9) . ?
N34B Na2A 2.234(8) 2 ?
N34B Na2B 2.574(7) 2 ?
N33B N32B 1.265(9) . ?
N33B Na1A 2.853(8) . ?
N33B Na2A 2.357(7) 2 ?
N33B Na2A 2.200(7) 4_565 ?
N32B N31B 1.279(9) . ?
N32B Na1A 2.162(7) . ?
N32B Na1B 2.949(7) . ?
N32B Na2A 2.875(7) 4_565 ?
N31B Na1B 2.155(8) . ?
N31B Na2B 2.460(7) 4_665 ?
N11 N12 1.080(8) . ?
N11 Na1A 2.888(6) 4_666 ?
N12 Na1B 3.016(6) 4_666 ?
N21 N22 1.051(7) . ?
N21 Na1A 2.532(7) . ?
N21 Na1B 2.205(6) . ?
N22 Na1A 2.676(7) . ?
N31 N32 1.048(7) . ?
N31 Na2A 3.051(6) . ?
N61 N62 1.106(8) . ?
N61 Na2A 2.225(6) . ?
N61 Na2B 3.055(7) . ?
N62 Na2A 3.048(6) . ?
N62 Na2B 2.190(7) . ?
Na1A N14B 2.164(7) 2_545 ?
Na1A N14B 2.382(6) 4_565 ?
Na1A N13B 2.246(7) 4_565 ?
Na1A N35A 2.341(6) 2_545 ?
Na1A N35A 2.304(7) 4_565 ?
Na1A N34A 2.264(6) 2_545 ?
Na1A Na1A 2.726(5) 3 ?
Na1B N14A 2.183(7) 2_545 ?
Na1B N14A 2.361(6) 4_665 ?
Na1B N13A 2.267(6) 4_665 ?
Na1B N34A 2.410(7) 2_545 ?
Na1B N33A 2.287(6) 2_545 ?
Na1B N33A 2.235(7) 4_665 ?
Na1B N32A 2.806(7) 4_665 ?
Na1B Na1B 2.594(5) 3_655 ?
Na1B Na2B 2.878(4) 4_665 ?
Na2A N11A 2.663(7) 4_666 ?
Na2A N15A 2.131(6) 4_666 ?
Na2A N12B 2.175(7) 3_656 ?
Na2A N34B 2.234(8) 2_545 ?
Na2A N33B 2.357(7) 2_545 ?
Na2A N33B 2.200(7) 4_666 ?
Na2A Na2A 2.845(5) 3_656 ?
Na2B N12A 2.200(7) 3_556 ?
Na2B N15B 2.118(5) 4_566 ?
Na2B N11B 2.689(6) 4_566 ?
Na2B N35B 2.175(7) 2_545 ?
Na2B N35B 2.237(7) 4_566 ?
Na2B N34B 2.574(7) 2_545 ?
Na2B N31B 2.460(7) 4_566 ?
Na2B Na2B 2.818(5) 3_556 ?
